data_2001085
loop_
_publ_author_name
'Starynowicz, P.'

_publ_section_title
;
 Structure of tricaesium diaquanonaazidedineodymate(III)
;
_journal_issue 1
_journal_name_full 'Acta Crystallographica Section C'
_journal_page_first 4
_journal_page_last 5
_journal_paper_doi 10.1107/S0108270191008430
_journal_volume 48
_journal_year 1992
_chemical_formula_moiety 'H4 N27 Nd2 O2,Cs3'
_chemical_formula_sum 'Cs3 H4 N27 Nd2 O2'
_chemical_formula_weight 1101.4
_space_group_IT_number 2
_space_group_name_Hall '-P 1'
_space_group_name_H-M_alt 'P -1'
_symmetry_cell_setting triclinic
_symmetry_space_group_name_Hall '-P 1'
_symmetry_space_group_name_H-M 'P -1'
_cell_angle_alpha 99.84(5)
_cell_angle_beta 99.19(6)
_cell_angle_gamma 110.56(6)
_cell_formula_units_Z 1
_cell_length_a 6.791(5)
_cell_length_b 9.107(6)
_cell_length_c 10.683(7)
_cell_volume 592.0(8)
_diffrn_radiation_type Mo
_diffrn_radiation_wavelength 0.71069
_exptl_absorpt_coefficient_mu 9.03
_exptl_crystal_density_diffrn 3.089(4)
_exptl_crystal_density_meas 3.08
_exptl_crystal_F_000 494
_cod_data_source_file mu0250.cif
_cod_data_source_block mu0250a
_cod_depositor_comments
;
 Adding _atom_site_type_symbol label and values.

 Antanas Vaitkus
 2013-04-08
;
_cod_original_cell_volume 592.0(9)
_cod_database_code 2001085

loop_
_space_group_symop_id
_space_group_symop_operation_xyz
1 x,y,z
2 -x,-y,-z

loop_
_atom_site_label
_atom_site_type_symbol
_atom_site_fract_x
_atom_site_fract_y
_atom_site_fract_z
_atom_site_U_iso_or_equiv
Nd Nd .19690(10) .21295(7) .14334(6) .0474(2)
Cs1 Cs .0 .0 .5 .0812(6)
Cs2 Cs .1431(2) .66940(10) .23382(8) .066040
N1 N -.1182(17) .2776(14) .0494(11) .062(5)
N2 N -.2837(19) .2468(12) .0842(10) .060(4)
N3 N -.4442(17) .2218(17) .1211(12) .075(6)
N4 N .3036(18) .0727(13) .3072(10) .065(5)
N5 N .479(2) .1208(13) .3772(11) .061(5)
N6 N .648(2) .1631(16) .4479(12) .075(5)
N7 N .431(2) .4578(15) .3146(12) .073(5)
N8 N .617(2) .5364(13) .3640(10) .064(5)
N9 N .797(2) .6120(18) .4125(12) .089(6)
N10 N .1227(17) .0550(12) -.0886(10) .058(4)
N11 N .242(2) .1023(12) -.1591(11) .064(4)
N12 N .353(3) .1472(16) -.2263(12) .087(6)
N13 N .3290(18) .4300(13) .0168(11) .0621(5)
N14 N .5 .5 .0 .059(7)
Ow O .0080(15) .2714(12) .3180(9) .067(4)
H1 H .0930 .3311 .3949 ?
H2 H -.1121 .2353 .3622 ?

loop_
_geom_bond_atom_site_label_1
_geom_bond_atom_site_label_2
_geom_bond_distance
Nd N1 2.516(12)
Nd N4 2.496(11)
Nd N10 2.517(10)
Nd N13 2.568(11)
Nd N3 2.461(13)
Nd N7 2.456(13)
Nd N10 2.529(11)
Nd Ow 2.513(10)
